data_4326655
loop_
_publ_author_name
'Yves Canac'
'Nathalie Debono'
'Christine Lepetit'
'Carine Duhayon'
'Remi Chauvin'

_publ_contact_author_address
; 
Centre National de Recherche Scientifique
Laboratoire de Chimie de Coordination
205, route de Narbonne
31077 - Toulouse cedex 04
;
_publ_contact_author_email canac@lcc-toulouse.fr
_publ_contact_author_name 'Yves Canac'
_publ_section_title
;
 Flexible Diphosphine Ligands with Overall Charges of 0, +1, and +2:
 Critical Role of the Electrostatics in Favoring Trans over Cis
 Coordination
;
_journal_name_full 'Inorganic Chemistry'
_journal_page_first 10810
_journal_page_last 10819
_journal_paper_doi 10.1021/ic201342z
_journal_volume 50
_journal_year 2011
_chemical_compound_source 'synthesis as described'
_chemical_formula_moiety 'C38 H34 N4 P2, 2(C F3 O3 S)'
_chemical_formula_sum 'C40 H34 F6 N4 O6 P2 S2'
_chemical_formula_weight 906.77
_chemical_name_systematic
;
 ?
;
_space_group_IT_number 15
_symmetry_cell_setting monoclinic
_symmetry_Int_Tables_number 15
_symmetry_space_group_name_Hall '-C 2yc'
_symmetry_space_group_name_H-M 'C 1 2/c 1'
_atom_sites_solution_hydrogens geom
_atom_sites_solution_primary direct
_atom_sites_solution_secondary difmap
_cell_angle_alpha 90
_cell_angle_beta 105.148(4)
_cell_angle_gamma 90
_cell_formula_units_Z 8
_cell_length_a 30.774(3)
_cell_length_b 12.2594(14)
_cell_length_c 28.281(3)
_cell_measurement_reflns_used 9889
_cell_measurement_temperature 180
_cell_measurement_theta_max 23.26
_cell_measurement_theta_min 2.22
_cell_measurement_wavelength 0.71073
_cell_volume 10298.9(19)
_computing_cell_refinement 'Bruker SMART'
_computing_data_collection 'Bruker SMART'
_computing_data_reduction 'Bruker SAINT'
_computing_molecular_graphics 'Ortep-3 for Windows (Farrugia, 1997)'
_computing_publication_material 'WinGX publication routines (Farrugia, 1999)'
_computing_structure_refinement 'SHELXL-97 (Sheldrick, 1997)'
_computing_structure_solution 'SIR92 (Giacovazzo et al, 1993)'
_diffrn_ambient_temperature 180
_diffrn_measured_fraction_theta_full 0.997
_diffrn_measured_fraction_theta_max 0.997
_diffrn_measurement_device_type 'Bruker Kappa APEX II'
_diffrn_measurement_method \w-\f
_diffrn_radiation_monochromator graphite
_diffrn_radiation_source 'fine-focus sealed tube'
_diffrn_radiation_type MoK\a
_diffrn_radiation_wavelength 0.71073
_diffrn_reflns_av_R_equivalents 0.0792
_diffrn_reflns_av_unetI/netI 0.0594
_diffrn_reflns_limit_h_max 35
_diffrn_reflns_limit_h_min -35
_diffrn_reflns_limit_k_max 13
_diffrn_reflns_limit_k_min -13
_diffrn_reflns_limit_l_max 32
_diffrn_reflns_limit_l_min -32
_diffrn_reflns_number 75266
_diffrn_reflns_theta_full 23.95
_diffrn_reflns_theta_max 23.95
_diffrn_reflns_theta_min 1.37
_diffrn_standards_decay_% 0
_diffrn_standards_interval_count 0
_diffrn_standards_interval_time 0
_diffrn_standards_number 0
_exptl_absorpt_coefficient_mu 0.229
_exptl_absorpt_correction_T_max 0.979
_exptl_absorpt_correction_T_min 0.939
_exptl_absorpt_correction_type multi-scan
_exptl_absorpt_process_details
;
        [c.f. r.h. blessing, acta cryst. (1995), a51, 33-38]
;
_exptl_crystal_colour colourless
_exptl_crystal_density_diffrn 1.17
_exptl_crystal_description plate
_exptl_crystal_F_000 3728
_exptl_crystal_size_max 0.25
_exptl_crystal_size_mid 0.15
_exptl_crystal_size_min 0.07
_refine_diff_density_max 0.429
_refine_diff_density_min -0.412
_refine_diff_density_rms 0.094
_refine_ls_extinction_method none
_refine_ls_goodness_of_fit_ref 1.037
_refine_ls_hydrogen_treatment constr
_refine_ls_matrix_type full
_refine_ls_number_parameters 544
_refine_ls_number_reflns 8001
_refine_ls_number_restraints 0
_refine_ls_restrained_S_all 1.037
_refine_ls_R_factor_all 0.1251
_refine_ls_R_factor_gt 0.0801
_refine_ls_shift/su_max 0.005
_refine_ls_shift/su_mean 0
_refine_ls_structure_factor_coef Fsqd
_refine_ls_weighting_details 'calc w=1/[\s^2^(Fo^2^)+(0.1109P)^2^+27.9726P] where P=(Fo^2^+2Fc^2^)/3'
_refine_ls_weighting_scheme calc
_refine_ls_wR_factor_gt 0.2048
_refine_ls_wR_factor_ref 0.2274
_reflns_number_gt 4979
_reflns_number_total 8001
_reflns_threshold_expression >2\s(I)
_cod_data_source_file ic201342z_si_002_4.cif
_cod_data_source_block yc101008
_cod_original_cell_volume 10299(2)
_cod_database_code 4326655

loop_
_symmetry_equiv_pos_as_xyz
'x, y, z'
'-x, y, -z+1/2'
'x+1/2, y+1/2, z'
'-x+1/2, y+1/2, -z+1/2'
'-x, -y, -z'
'x, -y, z-1/2'
'-x+1/2, -y+1/2, -z'
'x+1/2, -y+1/2, z-1/2'

loop_
_atom_site_label
_atom_site_type_symbol
_atom_site_fract_x
_atom_site_fract_y
_atom_site_fract_z
_atom_site_U_iso_or_equiv
_atom_site_adp_type
_atom_site_occupancy
_atom_site_symmetry_multiplicity
_atom_site_calc_flag
_atom_site_refinement_flags
C37 C 0.1927(2) 0.4009(5) 0.0963(2) 0.0594(15) Uani 1 1 d .
H37A H 0.1906 0.4227 0.0632 0.089 Uiso 1 1 calc R
H37B H 0.1643 0.372 0.0985 0.089 Uiso 1 1 calc R
H37C H 0.2156 0.3459 0.106 0.089 Uiso 1 1 calc R
O4 O 0.26548(15) 0.2646(4) 0.1928(2) 0.0984(18) Uani 1 1 d .
O6 O 0.3261(2) 0.3378(4) 0.25763(17) 0.1073(18) Uani 1 1 d .
C1 C 0.22053(14) 0.5939(4) 0.11909(16) 0.0346(11) Uani 1 1 d .
C2 C 0.20241(16) 0.4937(4) 0.17588(18) 0.0439(13) Uani 1 1 d .
H2 H 0.1927 0.4352 0.1914 0.053 Uiso 1 1 calc R
C3 C 0.21665(16) 0.5913(4) 0.19684(18) 0.0415(12) Uani 1 1 d .
H3 H 0.2184 0.6128 0.2288 0.05 Uiso 1 1 calc R
C4 C 0.24228(15) 0.7629(4) 0.16702(16) 0.0343(11) Uani 1 1 d .
C5 C 0.21383(18) 0.8438(4) 0.14339(19) 0.0465(13) Uani 1 1 d .
H5 H 0.1853 0.8263 0.124 0.056 Uiso 1 1 calc R
C6 C 0.2279(2) 0.9513(5) 0.1486(2) 0.0521(14) Uani 1 1 d .
H6 H 0.209 1.0062 0.1323 0.062 Uiso 1 1 calc R
C7 C 0.2694(2) 0.9769(5) 0.1776(2) 0.0520(14) Uani 1 1 d .
H7 H 0.2784 1.0496 0.1812 0.062 Uiso 1 1 calc R
C8 C 0.29830(19) 0.8975(4) 0.20175(19) 0.0498(14) Uani 1 1 d .
H8 H 0.3266 0.9161 0.2212 0.06 Uiso 1 1 calc R
C9 C 0.28469(16) 0.7888(4) 0.19671(16) 0.0384(12) Uani 1 1 d .
C10 C 0.35155(16) 0.6636(4) 0.21153(18) 0.0398(12) Uani 1 1 d .
C11 C 0.31284(19) 0.6660(5) 0.26804(18) 0.0488(14) Uani 1 1 d .
H11 H 0.2913 0.683 0.2847 0.059 Uiso 1 1 calc R
C12 C 0.34741(18) 0.5987(5) 0.28309(19) 0.0517(14) Uani 1 1 d .
H12 H 0.3543 0.5583 0.3119 0.062 Uiso 1 1 calc R
C13 C 0.39101(18) 0.8254(5) 0.1661(2) 0.0534(15) Uani 1 1 d .
C14 C 0.41621(19) 0.8548(5) 0.2130(2) 0.0587(15) Uani 1 1 d .
H14 H 0.4185 0.8067 0.239 0.07 Uiso 1 1 calc R
C15 C 0.4379(2) 0.9558(6) 0.2212(3) 0.084(2) Uani 1 1 d .
H15 H 0.4538 0.9753 0.2528 0.101 Uiso 1 1 calc R
C16 C 0.4358(4) 1.0256(8) 0.1835(5) 0.113(3) Uani 1 1 d .
H16 H 0.4506 1.0924 0.1892 0.136 Uiso 1 1 calc R
C17 C 0.4129(4) 0.9987(9) 0.1387(5) 0.121(4) Uani 1 1 d .
H17 H 0.4125 1.0467 0.1132 0.145 Uiso 1 1 calc R
C18 C 0.3882(3) 0.8959(8) 0.1280(3) 0.092(2) Uani 1 1 d .
H18 H 0.3712 0.8792 0.0965 0.11 Uiso 1 1 calc R
C19 C 0.40519(17) 0.6031(5) 0.14497(17) 0.0489(14) Uani 1 1 d .
C20 C 0.44827(17) 0.6380(5) 0.14653(19) 0.0480(13) Uani 1 1 d .
H20 H 0.4573 0.7089 0.1559 0.058 Uiso 1 1 calc R
C21 C 0.47769(19) 0.5644(5) 0.1338(2) 0.0622(16) Uani 1 1 d .
H21 H 0.5064 0.588 0.1338 0.075 Uiso 1 1 calc R
C22 C 0.4659(2) 0.4572(5) 0.1211(2) 0.0629(16) Uani 1 1 d .
H22 H 0.4864 0.4094 0.1133 0.076 Uiso 1 1 calc R
C23 C 0.4230(2) 0.4227(5) 0.1204(2) 0.0602(16) Uani 1 1 d .
H23 H 0.4144 0.3511 0.1118 0.072 Uiso 1 1 calc R
C24 C 0.39241(19) 0.4944(5) 0.1325(2) 0.0590(16) Uani 1 1 d .
H24 H 0.3637 0.4705 0.1323 0.071 Uiso 1 1 calc R
C25 C 0.24136(17) 0.5408(4) 0.02894(18) 0.0433(12) Uani 1 1 d .
C26 C 0.2773(2) 0.4783(5) 0.0504(2) 0.0701(18) Uani 1 1 d .
H26 H 0.2933 0.4908 0.0827 0.084 Uiso 1 1 calc R
C27 C 0.2901(3) 0.3945(6) 0.0232(3) 0.090(2) Uani 1 1 d .
H27 H 0.3142 0.3502 0.0384 0.108 Uiso 1 1 calc R
C28 C 0.2688(3) 0.3756(7) -0.0238(3) 0.094(2) Uani 1 1 d .
H28 H 0.2785 0.3204 -0.0412 0.113 Uiso 1 1 calc R
C29 C 0.2327(3) 0.4390(7) -0.0457(2) 0.084(2) Uani 1 1 d .
H29 H 0.2171 0.4259 -0.0781 0.101 Uiso 1 1 calc R
C30 C 0.2186(2) 0.5246(5) -0.0195(2) 0.0600(16) Uani 1 1 d .
H30 H 0.1946 0.5691 -0.0347 0.072 Uiso 1 1 calc R
C31 C 0.17193(17) 0.6961(4) 0.03193(18) 0.0428(12) Uani 1 1 d .
C32 C 0.1663(2) 0.7938(5) 0.0081(2) 0.0575(15) Uani 1 1 d .
H32 H 0.1914 0.8365 0.0087 0.069 Uiso 1 1 calc R
C33 C 0.1236(2) 0.8312(6) -0.0170(2) 0.0690(18) Uani 1 1 d .
H33 H 0.1204 0.8996 -0.0317 0.083 Uiso 1 1 calc R
C34 C 0.0870(2) 0.7678(7) -0.0200(2) 0.0730(19) Uani 1 1 d .
H34 H 0.0588 0.7914 -0.038 0.088 Uiso 1 1 calc R
C35 C 0.0912(2) 0.6710(7) 0.0030(3) 0.091(2) Uani 1 1 d .
H35 H 0.0658 0.6284 0.0015 0.11 Uiso 1 1 calc R
C36 C 0.1336(2) 0.6346(6) 0.0289(2) 0.0721(18) Uani 1 1 d .
H36 H 0.1362 0.5673 0.0445 0.086 Uiso 1 1 calc R
C38 C 0.41408(18) 0.5379(5) 0.2550(2) 0.0600(16) Uani 1 1 d .
H38A H 0.409 0.4747 0.2343 0.09 Uiso 1 1 calc R
H38B H 0.4246 0.5156 0.2886 0.09 Uiso 1 1 calc R
H38C H 0.4363 0.5836 0.2466 0.09 Uiso 1 1 calc R
C101 C 0.3456(2) 0.2441(6) 0.1873(3) 0.0702(18) Uani 1 1 d .
N1 N 0.20458(13) 0.4953(3) 0.12875(14) 0.0382(10) Uani 1 1 d .
N2 N 0.22782(12) 0.6515(3) 0.16096(14) 0.0366(9) Uani 1 1 d .
N3 N 0.31476(12) 0.7057(3) 0.22329(13) 0.0363(9) Uani 1 1 d .
N4 N 0.37141(13) 0.5996(4) 0.24807(15) 0.0440(10) Uani 1 1 d .
O5 O 0.30494(11) 0.4273(3) 0.17807(13) 0.0520(9) Uani 1 1 d .
F4 F 0.38669(12) 0.2874(3) 0.19881(16) 0.0872(12) Uani 1 1 d .
F5 F 0.34998(12) 0.1462(3) 0.21040(18) 0.0932(13) Uani 1 1 d .
F6 F 0.33574(17) 0.2257(4) 0.13951(18) 0.1099(15) Uani 1 1 d .
P1 P 0.22928(4) 0.65769(11) 0.06323(5) 0.0404(4) Uani 1 1 d .
P2 P 0.36119(5) 0.69722(14) 0.15201(5) 0.0506(4) Uani 1 1 d .
S2 S 0.30534(5) 0.32686(12) 0.20451(6) 0.0576(4) Uani 1 1 d .
S1A S 0.08452(5) 0.31352(15) 0.14740(6) 0.0655(5) Uani 1 1 d .
O1A O 0.1026(2) 0.2672(5) 0.11047(19) 0.1122(19) Uani 1 1 d .
O2A O 0.06000(17) 0.2394(4) 0.17037(17) 0.0984(17) Uani 1 1 d .
O3A O 0.11410(14) 0.3812(4) 0.18123(17) 0.0836(14) Uani 1 1 d .
F1A F 0.0565(3) 0.4698(6) 0.0857(3) 0.195(3) Uani 1 1 d .
F2A F 0.0087(2) 0.3416(7) 0.0829(2) 0.172(3) Uani 1 1 d .
F3A F 0.0230(2) 0.4599(7) 0.1417(3) 0.179(3) Uani 1 1 d .
C80A C 0.0407(4) 0.3999(11) 0.1128(4) 0.128(3) Uani 1 1 d .

loop_
_atom_site_aniso_label
_atom_site_aniso_U_11
_atom_site_aniso_U_22
_atom_site_aniso_U_33
_atom_site_aniso_U_23
_atom_site_aniso_U_13
_atom_site_aniso_U_12
C37 0.069(4) 0.054(4) 0.057(3) -0.007(3) 0.020(3) -0.014(3)
O4 0.057(3) 0.064(3) 0.186(6) 0.023(3) 0.053(3) -0.004(2)
O6 0.173(6) 0.101(4) 0.058(3) 0.017(3) 0.046(3) 0.024(4)
C1 0.028(3) 0.048(3) 0.030(2) 0.001(2) 0.012(2) -0.004(2)
C2 0.039(3) 0.052(3) 0.043(3) 0.007(3) 0.015(2) -0.006(2)
C3 0.037(3) 0.053(3) 0.039(3) -0.002(3) 0.017(2) -0.005(2)
C4 0.034(3) 0.039(3) 0.033(2) -0.004(2) 0.013(2) -0.005(2)
C5 0.049(3) 0.047(3) 0.043(3) 0.002(3) 0.011(2) 0.004(3)
C6 0.065(4) 0.045(3) 0.048(3) 0.003(3) 0.020(3) 0.005(3)
C7 0.066(4) 0.042(3) 0.055(3) -0.008(3) 0.028(3) -0.009(3)
C8 0.053(3) 0.051(4) 0.049(3) -0.008(3) 0.019(3) -0.013(3)
C9 0.039(3) 0.048(3) 0.032(3) -0.003(2) 0.015(2) 0.002(2)
C10 0.032(3) 0.049(3) 0.041(3) -0.014(3) 0.014(2) -0.010(2)
C11 0.051(3) 0.061(4) 0.039(3) -0.007(3) 0.020(3) -0.007(3)
C12 0.047(3) 0.071(4) 0.039(3) 0.002(3) 0.015(3) -0.005(3)
C13 0.047(3) 0.063(4) 0.058(4) 0.012(3) 0.028(3) 0.011(3)
C14 0.050(3) 0.066(4) 0.066(4) -0.005(3) 0.025(3) -0.004(3)
C15 0.067(5) 0.071(5) 0.127(7) -0.015(5) 0.047(4) -0.007(4)
C16 0.110(8) 0.076(6) 0.182(11) 0.008(8) 0.090(8) 0.006(5)
C17 0.133(9) 0.096(8) 0.161(10) 0.072(8) 0.087(8) 0.045(7)
C18 0.089(5) 0.116(7) 0.083(5) 0.043(5) 0.041(4) 0.036(5)
C19 0.041(3) 0.076(4) 0.032(3) -0.008(3) 0.013(2) -0.004(3)
C20 0.037(3) 0.061(4) 0.049(3) -0.007(3) 0.015(2) -0.004(3)
C21 0.041(3) 0.075(4) 0.074(4) -0.004(4) 0.022(3) -0.008(3)
C22 0.058(4) 0.070(4) 0.066(4) -0.010(3) 0.025(3) -0.007(3)
C23 0.075(4) 0.054(4) 0.058(4) -0.012(3) 0.027(3) -0.009(3)
C24 0.052(4) 0.078(4) 0.050(3) -0.016(3) 0.019(3) -0.023(3)
C25 0.038(3) 0.050(3) 0.044(3) 0.001(3) 0.014(2) -0.010(2)
C26 0.071(4) 0.078(5) 0.061(4) -0.008(4) 0.018(3) 0.007(4)
C27 0.104(6) 0.084(5) 0.092(6) -0.016(5) 0.045(5) 0.022(4)
C28 0.113(7) 0.106(6) 0.076(5) -0.020(5) 0.051(5) -0.005(5)
C29 0.097(6) 0.111(6) 0.050(4) -0.031(4) 0.032(4) -0.027(5)
C30 0.058(4) 0.081(4) 0.042(3) -0.005(3) 0.013(3) -0.006(3)
C31 0.047(3) 0.046(3) 0.038(3) 0.005(2) 0.016(2) 0.000(2)
C32 0.053(4) 0.069(4) 0.052(3) 0.003(3) 0.016(3) -0.002(3)
C33 0.083(5) 0.071(4) 0.047(3) 0.011(3) 0.008(3) 0.010(4)
C34 0.058(4) 0.098(6) 0.053(4) 0.014(4) -0.001(3) 0.023(4)
C35 0.059(5) 0.113(7) 0.092(5) 0.013(5) 0.002(4) 0.000(4)
C36 0.049(4) 0.079(5) 0.086(5) 0.017(4) 0.015(3) -0.001(3)
C38 0.051(4) 0.077(4) 0.050(3) -0.004(3) 0.010(3) 0.009(3)
C101 0.051(4) 0.065(4) 0.096(5) -0.002(4) 0.022(4) -0.009(3)
N1 0.038(2) 0.039(2) 0.038(2) -0.0014(19) 0.0116(18) -0.0094(18)
N2 0.031(2) 0.041(2) 0.038(2) 0.000(2) 0.0096(18) -0.0047(18)
N3 0.033(2) 0.046(2) 0.031(2) -0.0067(19) 0.0102(17) -0.0109(19)
N4 0.034(2) 0.056(3) 0.041(2) -0.003(2) 0.0085(19) 0.000(2)
O5 0.051(2) 0.050(2) 0.060(2) 0.0101(19) 0.0221(18) -0.0014(17)
F4 0.055(2) 0.079(3) 0.132(3) 0.009(2) 0.032(2) -0.0040(19)
F5 0.069(2) 0.057(2) 0.156(4) 0.015(3) 0.035(2) 0.0052(19)
F6 0.122(4) 0.112(4) 0.098(3) -0.036(3) 0.033(3) 0.002(3)
P1 0.0377(7) 0.0502(8) 0.0348(7) 0.0007(6) 0.0120(6) -0.0079(6)
P2 0.0353(8) 0.0817(11) 0.0359(7) -0.0038(7) 0.0112(6) 0.0029(7)
S2 0.0528(9) 0.0518(9) 0.0767(11) 0.0123(8) 0.0320(8) 0.0024(7)
S1A 0.0560(10) 0.0818(12) 0.0571(9) 0.0037(9) 0.0118(8) -0.0070(8)
O1A 0.114(4) 0.149(5) 0.075(3) -0.007(3) 0.027(3) 0.011(4)
O2A 0.095(4) 0.106(4) 0.082(3) 0.019(3) 0.000(3) -0.049(3)
O3A 0.061(3) 0.104(4) 0.087(3) -0.021(3) 0.020(2) -0.037(3)
F1A 0.229(8) 0.178(7) 0.191(7) 0.105(6) 0.076(6) 0.033(6)
F2A 0.099(4) 0.264(8) 0.123(5) 0.027(5) -0.028(4) -0.006(5)
F3A 0.134(5) 0.215(7) 0.185(7) 0.004(6) 0.034(5) 0.076(5)
C80A 0.093(7) 0.177(11) 0.117(8) 0.006(8) 0.034(7) -0.001(7)

loop_
_atom_type_symbol
_atom_type_description
_atom_type_scat_dispersion_real
_atom_type_scat_dispersion_imag
_atom_type_scat_source
C C 0.0033 0.0016 'International Tables Vol C Tables 4.2.6.8 and 6.1.1.4'
H H 0 0 'International Tables Vol C Tables 4.2.6.8 and 6.1.1.4'
N N 0.0061 0.0033 'International Tables Vol C Tables 4.2.6.8 and 6.1.1.4'
O O 0.0106 0.006 'International Tables Vol C Tables 4.2.6.8 and 6.1.1.4'
F F 0.0171 0.0103 'International Tables Vol C Tables 4.2.6.8 and 6.1.1.4'
P P 0.1023 0.0942 'International Tables Vol C Tables 4.2.6.8 and 6.1.1.4'
S S 0.1246 0.1234 'International Tables Vol C Tables 4.2.6.8 and 6.1.1.4'

loop_
_geom_angle_atom_site_label_1
_geom_angle_atom_site_label_2
_geom_angle_atom_site_label_3
_geom_angle
N1 C37 H37A 109.5
N1 C37 H37B 109.5
H37A C37 H37B 109.5
N1 C37 H37C 109.5
H37A C37 H37C 109.5
H37B C37 H37C 109.5
N2 C1 N1 106.0(4)
N2 C1 P1 120.2(3)
N1 C1 P1 133.7(3)
N1 C2 C3 108.9(4)
N1 C2 H2 125.5
C3 C2 H2 125.5
C2 C3 N2 105.5(4)
C2 C3 H3 127.3
N2 C3 H3 127.3
C5 C4 C9 120.5(5)
C5 C4 N2 119.4(4)
C9 C4 N2 120.2(4)
C4 C5 C6 119.5(5)
C4 C5 H5 120.3
C6 C5 H5 120.3
C7 C6 C5 120.2(5)
C7 C6 H6 119.9
C5 C6 H6 119.9
C6 C7 C8 121.3(5)
C6 C7 H7 119.4
C8 C7 H7 119.4
C7 C8 C9 119.3(5)
C7 C8 H8 120.4
C9 C8 H8 120.4
C4 C9 C8 119.3(5)
C4 C9 N3 121.6(4)
C8 C9 N3 119.1(4)
N4 C10 N3 106.2(4)
N4 C10 P2 134.7(4)
N3 C10 P2 118.9(4)
C12 C11 N3 107.0(5)
C12 C11 H11 126.5
N3 C11 H11 126.5
C11 C12 N4 107.4(5)
C11 C12 H12 126.3
N4 C12 H12 126.3
C18 C13 C14 119.4(7)
C18 C13 P2 116.9(6)
C14 C13 P2 123.7(4)
C15 C14 C13 120.5(7)
C15 C14 H14 119.7
C13 C14 H14 119.7
C16 C15 C14 120.5(9)
C16 C15 H15 119.8
C14 C15 H15 119.8
C17 C16 C15 120.0(10)
C17 C16 H16 120
C15 C16 H16 120
C16 C17 C18 122.2(9)
C16 C17 H17 118.9
C18 C17 H17 118.9
C13 C18 C17 117.4(8)
C13 C18 H18 121.3
C17 C18 H18 121.3
C20 C19 C24 120.2(5)
C20 C19 P2 122.2(4)
C24 C19 P2 117.3(4)
C19 C20 C21 118.4(5)
C19 C20 H20 120.8
C21 C20 H20 120.8
C22 C21 C20 122.6(5)
C22 C21 H21 118.7
C20 C21 H21 118.7
C23 C22 C21 118.6(6)
C23 C22 H22 120.7
C21 C22 H22 120.7
C22 C23 C24 120.5(6)
C22 C23 H23 119.8
C24 C23 H23 119.8
C23 C24 C19 119.8(5)
C23 C24 H24 120.1
C19 C24 H24 120.1
C26 C25 C30 120.5(5)
C26 C25 P1 117.6(4)
C30 C25 P1 121.4(4)
C25 C26 C27 118.9(6)
C25 C26 H26 120.5
C27 C26 H26 120.5
C28 C27 C26 122.5(8)
C28 C27 H27 118.7
C26 C27 H27 118.7
C27 C28 C29 118.7(7)
C27 C28 H28 120.7
C29 C28 H28 120.7
C28 C29 C30 120.5(6)
C28 C29 H29 119.7
C30 C29 H29 119.7
C25 C30 C29 118.8(6)
C25 C30 H30 120.6
C29 C30 H30 120.6
C32 C31 C36 116.9(5)
C32 C31 P1 116.8(4)
C36 C31 P1 126.4(4)
C31 C32 C33 121.4(6)
C31 C32 H32 119.3
C33 C32 H32 119.3
C34 C33 C32 119.9(6)
C34 C33 H33 120
C32 C33 H33 120
C35 C34 C33 120.4(6)
C35 C34 H34 119.8
C33 C34 H34 119.8
C34 C35 C36 119.7(7)
C34 C35 H35 120.2
C36 C35 H35 120.2
C31 C36 C35 121.7(7)
C31 C36 H36 119.2
C35 C36 H36 119.2
N4 C38 H38A 109.5
N4 C38 H38B 109.5
H38A C38 H38B 109.5
N4 C38 H38C 109.5
H38A C38 H38C 109.5
H38B C38 H38C 109.5
F6 C101 F4 105.5(6)
F6 C101 F5 107.9(6)
F4 C101 F5 105.4(5)
F6 C101 S2 112.9(5)
F4 C101 S2 113.2(5)
F5 C101 S2 111.4(5)
C2 N1 C1 109.0(4)
C2 N1 C37 122.6(4)
C1 N1 C37 128.4(4)
C1 N2 C3 110.6(4)
C1 N2 C4 125.5(4)
C3 N2 C4 123.8(4)
C10 N3 C11 109.3(4)
C10 N3 C9 126.8(4)
C11 N3 C9 123.6(4)
C10 N4 C12 110.0(4)
C10 N4 C38 128.5(4)
C12 N4 C38 121.5(5)
C31 P1 C25 104.6(2)
C31 P1 C1 100.8(2)
C25 P1 C1 102.6(2)
C13 P2 C19 103.0(2)
C13 P2 C10 100.8(2)
C19 P2 C10 105.1(2)
O4 S2 O5 116.9(3)
O4 S2 O6 114.0(4)
O5 S2 O6 113.2(3)
O4 S2 C101 104.7(3)
O5 S2 C101 105.0(3)
O6 S2 C101 100.7(3)
O3A S1A O1A 115.3(3)
O3A S1A O2A 112.8(3)
O1A S1A O2A 115.5(4)
O3A S1A C80A 106.5(5)
O1A S1A C80A 102.6(5)
O2A S1A C80A 102.2(4)
F3A C80A F1A 105.7(11)
F3A C80A F2A 109.7(9)
F1A C80A F2A 107.7(10)
F3A C80A S1A 111.4(8)
F1A C80A S1A 111.2(7)
F2A C80A S1A 110.9(9)

loop_
_geom_bond_atom_site_label_1
_geom_bond_atom_site_label_2
_geom_bond_distance
C37 N1 1.464(7)
C37 H37A 0.96
C37 H37B 0.96
C37 H37C 0.96
O4 S2 1.409(5)
O6 S2 1.477(5)
C1 N2 1.347(6)
C1 N1 1.358(6)
C1 P1 1.845(4)
C2 N1 1.352(6)
C2 C3 1.356(7)
C2 H2 0.93
C3 N2 1.370(6)
C3 H3 0.93
C4 C5 1.374(7)
C4 C9 1.391(6)
C4 N2 1.433(6)
C5 C6 1.384(7)
C5 H5 0.93
C6 C7 1.361(8)
C6 H6 0.93
C7 C8 1.374(8)
C7 H7 0.93
C8 C9 1.393(7)
C8 H8 0.93
C9 N3 1.448(6)
C10 N4 1.314(6)
C10 N3 1.362(6)
C10 P2 1.831(5)
C11 C12 1.325(8)
C11 N3 1.372(6)
C11 H11 0.93
C12 N4 1.381(6)
C12 H12 0.93
C13 C18 1.365(9)
C13 C14 1.399(8)
C13 P2 1.811(6)
C14 C15 1.396(9)
C14 H14 0.93
C15 C16 1.356(12)
C15 H15 0.93
C16 C17 1.320(14)
C16 H16 0.93
C17 C18 1.462(14)
C17 H17 0.93
C18 H18 0.93
C19 C20 1.382(7)
C19 C24 1.409(8)
C19 P2 1.829(6)
C20 C21 1.391(8)
C20 H20 0.93
C21 C22 1.385(8)
C21 H21 0.93
C22 C23 1.382(8)
C22 H22 0.93
C23 C24 1.393(8)
C23 H23 0.93
C24 H24 0.93
C25 C26 1.352(8)
C25 C30 1.380(7)
C25 P1 1.822(5)
C26 C27 1.400(9)
C26 H26 0.93
C27 C28 1.340(10)
C27 H27 0.93
C28 C29 1.366(11)
C28 H28 0.93
C29 C30 1.415(9)
C29 H29 0.93
C30 H30 0.93
C31 C32 1.362(8)
C31 C36 1.385(8)
C31 P1 1.817(5)
C32 C33 1.398(8)
C32 H32 0.93
C33 C34 1.353(9)
C33 H33 0.93
C34 C35 1.342(10)
C34 H34 0.93
C35 C36 1.392(9)
C35 H35 0.93
C36 H36 0.93
C38 N4 1.483(7)
C38 H38A 0.96
C38 H38B 0.96
C38 H38C 0.96
C101 F6 1.325(8)
C101 F4 1.331(7)
C101 F5 1.357(8)
C101 S2 1.765(7)
O5 S2 1.439(4)
S1A O3A 1.406(4)
S1A O1A 1.424(5)
S1A O2A 1.440(5)
S1A C80A 1.791(12)
F1A C80A 1.323(12)
F2A C80A 1.326(12)
F3A C80A 1.319(12)
